data_2205325
loop_
_publ_author_name
'\"Oz\,celik, Suzan'
'Din\,cer, Muharrem'
'Sar\?ip\?inar, Emin'
'Y\?ilmaz, \,Ci\(gdem'

_publ_section_title
5-(4-Methoxybenzoyl)-4-(4-methoxyphenyl)-1-[1-(4-methoxyphenyl)ethylidenenamino]pyrimidin-2(1<i>H</i>)-one
_journal_issue 3
_journal_name_full 'Acta Crystallographica Section E'
_journal_page_first o637
_journal_page_last o638
_journal_paper_doi 10.1107/S1600536805004149
_journal_volume 61
_journal_year 2005
_chemical_formula_iupac 'C27 H23 N3 O5'
_chemical_formula_moiety 'C27 H23 N3 O5'
_chemical_formula_sum 'C27 H23 N3 O5'
_chemical_formula_weight 469.48
_chemical_name_systematic
;
5-(4-Methoxybenzoyl)-4-(4-methoxyphenyl)1-[1-(4-
methoxyphenyl)ethylidenenamino]pyrimidin-2(1H)-one
;
_space_group_IT_number 2
_symmetry_cell_setting triclinic
_symmetry_space_group_name_Hall '-P 1'
_symmetry_space_group_name_H-M 'P -1'
_atom_sites_solution_hydrogens geom
_atom_sites_solution_primary direct
_atom_sites_solution_secondary difmap
_audit_creation_method SHELXL-97
_cell_angle_alpha 77.147(7)
_cell_angle_beta 83.542(7)
_cell_angle_gamma 76.749(7)
_cell_formula_units_Z 2
_cell_length_a 8.1127(7)
_cell_length_b 10.9405(9)
_cell_length_c 13.9263(11)
_cell_measurement_reflns_used 15633
_cell_measurement_temperature 296
_cell_measurement_theta_max 28.77
_cell_measurement_theta_min 1.95
_cell_volume 1170.54(17)
_computing_cell_refinement X-AREA
_computing_data_collection 'X-AREA (Stoe & Cie, 2002)'
_computing_data_reduction 'X-RED32 (Stoe & Cie, 2002)'
_computing_molecular_graphics 'ORTEP-3 for Windows (Farrugia, 1997)'
_computing_publication_material 'WinGX publication routines (Farrugia, 1999)'
_computing_structure_refinement 'SHELXL97 (Sheldrick, 1997)'
_computing_structure_solution 'SHELXS97 (Sheldrick, 1997)'
_diffrn_ambient_temperature 296
_diffrn_detector_area_resol_mean 6.67
_diffrn_measured_fraction_theta_full 0.999
_diffrn_measured_fraction_theta_max 0.999
_diffrn_measurement_device_type 'Stoe IPDS-2'
_diffrn_measurement_method w
_diffrn_radiation_monochromator 'plane graphite'
_diffrn_radiation_source 'sealed X-ray tube'
_diffrn_radiation_type MoK\a
_diffrn_radiation_wavelength 0.71073
_diffrn_reflns_av_R_equivalents 0.0608
_diffrn_reflns_av_sigmaI/netI 0.0505
_diffrn_reflns_limit_h_max 9
_diffrn_reflns_limit_h_min -9
_diffrn_reflns_limit_k_max 13
_diffrn_reflns_limit_k_min -13
_diffrn_reflns_limit_l_max 16
_diffrn_reflns_limit_l_min -16
_diffrn_reflns_number 12784
_diffrn_reflns_theta_full 25.00
_diffrn_reflns_theta_max 25.00
_diffrn_reflns_theta_min 1.95
_diffrn_standards_decay_% 0
_diffrn_standards_interval_count 0
_diffrn_standards_number 0
_exptl_absorpt_coefficient_mu 0.093
_exptl_absorpt_correction_T_max 0.9937
_exptl_absorpt_correction_T_min 0.9654
_exptl_absorpt_correction_type integration
_exptl_absorpt_process_details '(X-RED32; Stoe & Cie, 2002)'
_exptl_crystal_colour colorless
_exptl_crystal_density_diffrn 1.332
_exptl_crystal_density_method 'not measured'
_exptl_crystal_description plate
_exptl_crystal_F_000 492
_exptl_crystal_size_max 0.460
_exptl_crystal_size_mid 0.267
_exptl_crystal_size_min 0.070
_refine_diff_density_max 0.518
_refine_diff_density_min -0.192
_refine_ls_extinction_method none
_refine_ls_goodness_of_fit_ref 1.014
_refine_ls_hydrogen_treatment constr
_refine_ls_matrix_type full
_refine_ls_number_parameters 316
_refine_ls_number_reflns 4119
_refine_ls_number_restraints 0
_refine_ls_restrained_S_all 1.014
_refine_ls_R_factor_all 0.0843
_refine_ls_R_factor_gt 0.0510
_refine_ls_shift/su_max 0.001
_refine_ls_shift/su_mean 0.000
_refine_ls_structure_factor_coef Fsqd
_refine_ls_weighting_details 'calc w = 1/[\s^2^(Fo^2^)+(0.0787P)^2^] where P = (Fo^2^+2Fc^2^)/3'
_refine_ls_weighting_scheme calc
_refine_ls_wR_factor_gt 0.1283
_refine_ls_wR_factor_ref 0.1431
_reflns_number_gt 2655
_reflns_number_total 4119
_reflns_threshold_expression I>2\s(I)
_cod_data_source_file ob6471.cif
_cod_data_source_block 3
_cod_database_code 2205325
_cod_database_fobs_code 2205325

loop_
_symmetry_equiv_pos_as_xyz
'x, y, z'
'-x, -y, -z'

loop_
_atom_site_label
_atom_site_fract_x
_atom_site_fract_y
_atom_site_fract_z
_atom_site_U_iso_or_equiv
_atom_site_adp_type
_atom_site_calc_flag
_atom_site_refinement_flags
_atom_site_occupancy
_atom_site_type_symbol
O1 -0.5455(3) 0.3112(2) 0.93913(12) 0.0817(6) Uani d . 1 O
O2 -0.2904(2) 0.50032(19) 0.50724(12) 0.0710(5) Uani d . 1 O
O3 -0.2300(3) 1.0589(2) 0.5215(2) 0.1080(8) Uani d . 1 O
O4 0.2983(2) 0.65841(17) 0.79851(11) 0.0597(5) Uani d . 1 O
O5 -1.1885(3) -0.0808(2) 0.84405(19) 0.0965(7) Uani d . 1 O
N1 -0.3494(2) 0.42094(19) 0.85484(13) 0.0509(5) Uani d . 1 N
N2 -0.5262(2) 0.34252(18) 0.77080(13) 0.0495(5) Uani d . 1 N
N3 -0.6249(3) 0.25214(19) 0.76694(14) 0.0556(5) Uani d . 1 N
C1 -0.2875(3) 0.4783(2) 0.76965(15) 0.0448(5) Uani d . 1 C
C2 -0.4779(3) 0.3576(2) 0.86157(16) 0.0565(6) Uani d . 1 C
C3 -0.4664(3) 0.4029(2) 0.68417(16) 0.0498(5) Uani d . 1 C
H3 -0.5031 0.3924 0.6262 0.060 Uiso calc R 1 H
C4 -0.3534(3) 0.4792(2) 0.67844(15) 0.0450(5) Uani d . 1 C
C5 -0.3115(3) 0.5529(2) 0.57783(16) 0.0506(6) Uani d . 1 C
C6 -0.3001(3) 0.6878(2) 0.56547(16) 0.0512(6) Uani d . 1 C
C7 -0.1985(4) 0.7406(3) 0.48683(19) 0.0701(7) Uani d . 1 C
H7 -0.1435 0.6913 0.4415 0.084 Uiso calc R 1 H
C8 -0.1789(4) 0.8634(3) 0.4757(2) 0.0826(9) Uani d . 1 C
H8 -0.1087 0.8967 0.4238 0.099 Uiso calc R 1 H
C9 -0.2622(4) 0.9385(3) 0.5407(2) 0.0746(8) Uani d . 1 C
C10 -0.3675(4) 0.8899(3) 0.6175(2) 0.0725(7) Uani d . 1 C
H10 -0.4266 0.9411 0.6606 0.087 Uiso calc R 1 H
C11 -0.3840(3) 0.7649(2) 0.62953(18) 0.0619(6) Uani d . 1 C
H11 -0.4532 0.7316 0.6820 0.074 Uiso calc R 1 H
C12 -0.3106(5) 1.1400(4) 0.5802(3) 0.1132(12) Uani d . 1 C
H12A -0.2766 1.2207 0.5588 0.170 Uiso calc R 1 H
H12B -0.2815 1.1041 0.6471 0.170 Uiso calc R 1 H
H12C -0.4310 1.1528 0.5766 0.170 Uiso calc R 1 H
C13 -0.1378(3) 0.5313(2) 0.77558(14) 0.0428(5) Uani d . 1 C
C14 -0.0098(3) 0.5388(2) 0.69996(15) 0.0457(5) Uani d . 1 C
H14 -0.0204 0.5129 0.6421 0.055 Uiso calc R 1 H
C15 0.1311(3) 0.5834(2) 0.70897(15) 0.0475(5) Uani d . 1 C
H15 0.2131 0.5899 0.6568 0.057 Uiso calc R 1 H
C16 0.1515(3) 0.6189(2) 0.79550(15) 0.0475(5) Uani d . 1 C
C17 0.0267(3) 0.6125(2) 0.87214(16) 0.0517(6) Uani d . 1 C
H17 0.0390 0.6370 0.9303 0.062 Uiso calc R 1 H
C18 -0.1160(3) 0.5696(2) 0.86121(15) 0.0499(6) Uani d . 1 C
H18 -0.1999 0.5663 0.9125 0.060 Uiso calc R 1 H
C19 0.3380(3) 0.6786(3) 0.89034(19) 0.0677(7) Uani d . 1 C
H19A 0.4439 0.7060 0.8819 0.102 Uiso calc R 1 H
H19B 0.3469 0.6000 0.9386 0.102 Uiso calc R 1 H
H19C 0.2498 0.7433 0.9122 0.102 Uiso calc R 1 H
C20 -0.7608(3) 0.2585(2) 0.82336(17) 0.0531(6) Uani d . 1 C
H20 -0.7903 0.3219 0.8607 0.064 Uiso calc R 1 H
C21 -0.8695(3) 0.1685(2) 0.83012(17) 0.0506(5) Uani d . 1 C
C22 -0.8279(4) 0.0664(3) 0.7813(2) 0.0691(7) Uani d . 1 C
H22 -0.7251 0.0526 0.7442 0.083 Uiso calc R 1 H
C23 -0.9376(4) -0.0135(3) 0.7876(2) 0.0780(8) Uani d . 1 C
H23 -0.9094 -0.0806 0.7538 0.094 Uiso calc R 1 H
C24 -1.0897(3) 0.0041(2) 0.8435(2) 0.0651(7) Uani d . 1 C
C25 -1.1306(3) 0.1018(3) 0.8944(2) 0.0650(7) Uani d . 1 C
H25 -1.2311 0.1129 0.9339 0.078 Uiso calc R 1 H
C26 -1.0206(3) 0.1838(3) 0.88632(19) 0.0603(6) Uani d . 1 C
H26 -1.0497 0.2512 0.9198 0.072 Uiso calc R 1 H
C27 -1.3447(5) -0.0696(4) 0.9016(3) 0.1079(12) Uani d . 1 C
H27A -1.4008 -0.1354 0.8951 0.162 Uiso calc R 1 H
H27B -1.4154 0.0131 0.8791 0.162 Uiso calc R 1 H
H27C -1.3238 -0.0789 0.9696 0.162 Uiso calc R 1 H

loop_
_atom_site_aniso_label
_atom_site_aniso_U_11
_atom_site_aniso_U_22
_atom_site_aniso_U_33
_atom_site_aniso_U_12
_atom_site_aniso_U_13
_atom_site_aniso_U_23
O1 0.0922(14) 0.1245(17) 0.0419(9) -0.0703(13) -0.0084(9) 0.0060(10)
O2 0.0947(14) 0.0894(13) 0.0393(9) -0.0383(11) 0.0013(9) -0.0182(9)
O3 0.1193(19) 0.0773(15) 0.130(2) -0.0326(14) -0.0009(16) -0.0171(15)
O4 0.0563(10) 0.0902(12) 0.0455(9) -0.0392(9) 0.0003(7) -0.0175(9)
O5 0.0975(16) 0.0800(14) 0.1268(19) -0.0541(13) -0.0016(14) -0.0183(13)
N1 0.0511(11) 0.0656(12) 0.0398(10) -0.0251(10) -0.0077(8) -0.0028(9)
N2 0.0514(11) 0.0588(11) 0.0437(10) -0.0248(9) -0.0085(8) -0.0053(9)
N3 0.0611(12) 0.0616(12) 0.0512(11) -0.0287(10) -0.0068(10) -0.0084(9)
C1 0.0460(12) 0.0500(12) 0.0396(11) -0.0129(10) -0.0051(9) -0.0076(10)
C2 0.0609(15) 0.0711(16) 0.0417(13) -0.0302(13) -0.0093(11) -0.0008(12)
C3 0.0508(13) 0.0615(14) 0.0405(12) -0.0177(11) -0.0055(10) -0.0099(11)
C4 0.0447(12) 0.0544(13) 0.0384(11) -0.0157(10) -0.0055(9) -0.0074(10)
C5 0.0465(12) 0.0689(15) 0.0396(12) -0.0209(11) -0.0049(10) -0.0073(11)
C6 0.0494(13) 0.0645(15) 0.0387(11) -0.0184(11) -0.0063(10) 0.0001(11)
C7 0.0806(19) 0.0816(19) 0.0507(14) -0.0350(16) 0.0087(13) -0.0069(13)
C8 0.096(2) 0.083(2) 0.0681(18) -0.0442(18) 0.0164(16) 0.0010(16)
C9 0.079(2) 0.0618(17) 0.082(2) -0.0287(15) -0.0124(16) 0.0049(15)
C10 0.0767(18) 0.0635(17) 0.0718(17) -0.0109(14) 0.0017(14) -0.0098(14)
C11 0.0606(15) 0.0642(16) 0.0544(14) -0.0135(13) 0.0017(12) -0.0008(12)
C12 0.112(3) 0.089(2) 0.130(3) -0.010(2) -0.005(3) -0.020(2)
C13 0.0445(12) 0.0490(12) 0.0363(11) -0.0141(10) -0.0063(9) -0.0054(9)
C14 0.0475(12) 0.0562(13) 0.0350(11) -0.0113(10) -0.0063(9) -0.0105(10)
C15 0.0424(12) 0.0613(14) 0.0380(11) -0.0126(10) -0.0008(9) -0.0077(10)
C16 0.0471(12) 0.0574(13) 0.0421(12) -0.0203(11) -0.0044(10) -0.0079(10)
C17 0.0598(14) 0.0678(15) 0.0370(11) -0.0269(12) -0.0010(10) -0.0174(11)
C18 0.0504(13) 0.0648(15) 0.0381(11) -0.0217(12) 0.0031(10) -0.0110(11)
C19 0.0701(17) 0.094(2) 0.0551(15) -0.0410(15) -0.0085(12) -0.0213(14)
C20 0.0552(14) 0.0547(14) 0.0516(13) -0.0173(11) -0.0101(11) -0.0066(11)
C21 0.0526(13) 0.0512(13) 0.0497(13) -0.0173(11) -0.0066(10) -0.0058(10)
C22 0.0655(17) 0.0686(17) 0.0800(18) -0.0265(14) 0.0087(14) -0.0231(15)
C23 0.085(2) 0.0660(17) 0.095(2) -0.0311(16) 0.0091(17) -0.0318(16)
C24 0.0685(17) 0.0575(15) 0.0738(17) -0.0323(14) -0.0087(14) -0.0008(13)
C25 0.0595(15) 0.0703(17) 0.0686(16) -0.0266(13) -0.0021(13) -0.0090(14)
C26 0.0588(15) 0.0661(16) 0.0613(15) -0.0225(13) 0.0001(12) -0.0161(13)
C27 0.092(3) 0.122(3) 0.119(3) -0.073(2) 0.001(2) 0.004(2)

loop_
_atom_type_symbol
_atom_type_description
_atom_type_scat_dispersion_real
_atom_type_scat_dispersion_imag
_atom_type_scat_source
C C 0.0033 0.0016 'International Tables Vol C Tables 4.2.6.8 and 6.1.1.4'
H H 0.0000 0.0000 'International Tables Vol C Tables 4.2.6.8 and 6.1.1.4'
N N 0.0061 0.0033 'International Tables Vol C Tables 4.2.6.8 and 6.1.1.4'
O O 0.0106 0.0060 'International Tables Vol C Tables 4.2.6.8 and 6.1.1.4'

loop_
_geom_angle_atom_site_label_1
_geom_angle_atom_site_label_2
_geom_angle_atom_site_label_3
_geom_angle
_geom_angle_publ_flag
C12 O3 C9 118.1(3) ?
C16 O4 C19 118.25(17) ?
C24 O5 C27 118.5(3) ?
C1 N1 C2 122.31(19) ?
C3 N2 C2 121.47(18) ?
C3 N2 N3 116.41(18) ?
C2 N2 N3 121.76(18) ?
C20 N3 N2 115.2(2) ?
N1 C1 C4 121.7(2) ?
N1 C1 C13 114.86(19) ?
C4 C1 C13 123.25(19) ?
O1 C2 N1 124.0(2) ?
O1 C2 N2 120.2(2) ?
N1 C2 N2 115.83(19) ?
N2 C3 C4 121.9(2) ?
N2 C3 H3 119.1 ?
C4 C3 H3 119.1 ?
C3 C4 C1 115.7(2) ?
C3 C4 C5 116.51(19) ?
C1 C4 C5 127.80(19) yes
O2 C5 C6 121.2(2) ?
O2 C5 C4 119.3(2) ?
C6 C5 C4 119.44(19) ?
C11 C6 C7 118.1(2) ?
C11 C6 C5 122.8(2) ?
C7 C6 C5 119.1(2) ?
C8 C7 C6 120.7(3) ?
C8 C7 H7 119.7 ?
C6 C7 H7 119.7 ?
C7 C8 C9 120.4(3) ?
C7 C8 H8 119.8 ?
C9 C8 H8 119.8 ?
O3 C9 C8 114.3(3) ?
O3 C9 C10 125.7(3) yes
C8 C9 C10 120.0(3) ?
C11 C10 C9 119.3(3) ?
C11 C10 H10 120.4 ?
C9 C10 H10 120.4 ?
C10 C11 C6 121.5(2) ?
C10 C11 H11 119.3 ?
C6 C11 H11 119.3 ?
O3 C12 H12A 109.5 ?
O3 C12 H12B 109.5 ?
H12A C12 H12B 109.5 ?
O3 C12 H12C 109.5 ?
H12A C12 H12C 109.5 ?
H12B C12 H12C 109.5 ?
C18 C13 C14 117.39(19) ?
C18 C13 C1 119.84(19) ?
C14 C13 C1 122.69(18) yes
C15 C14 C13 121.53(19) ?
C15 C14 H14 119.2 ?
C13 C14 H14 119.2 ?
C14 C15 C16 120.1(2) ?
C14 C15 H15 120.0 ?
C16 C15 H15 120.0 ?
O4 C16 C15 115.74(19) ?
O4 C16 C17 124.44(19) ?
C15 C16 C17 119.82(19) ?
C18 C17 C16 119.39(19) ?
C18 C17 H17 120.3 ?
C16 C17 H17 120.3 ?
C17 C18 C13 121.8(2) ?
C17 C18 H18 119.1 ?
C13 C18 H18 119.1 ?
O4 C19 H19A 109.5 ?
O4 C19 H19B 109.5 ?
H19A C19 H19B 109.5 ?
O4 C19 H19C 109.5 ?
H19A C19 H19C 109.5 ?
H19B C19 H19C 109.5 ?
N3 C20 C21 121.0(2) yes
N3 C20 H20 119.5 ?
C21 C20 H20 119.5 ?
C26 C21 C22 118.1(2) ?
C26 C21 C20 119.3(2) ?
C22 C21 C20 122.6(2) yes
C23 C22 C21 120.3(3) ?
C23 C22 H22 119.9 ?
C21 C22 H22 119.9 ?
C22 C23 C24 120.8(3) ?
C22 C23 H23 119.6 ?
C24 C23 H23 119.6 ?
O5 C24 C25 124.6(3) ?
O5 C24 C23 115.6(2) ?
C25 C24 C23 119.7(2) ?
C24 C25 C26 119.2(2) ?
C24 C25 H25 120.4 ?
C26 C25 H25 120.4 ?
C21 C26 C25 121.9(2) ?
C21 C26 H26 119.1 ?
C25 C26 H26 119.1 ?
O5 C27 H27A 109.5 ?
O5 C27 H27B 109.5 ?
H27A C27 H27B 109.5 ?
O5 C27 H27C 109.5 ?
H27A C27 H27C 109.5 ?
H27B C27 H27C 109.5 ?

loop_
_geom_bond_atom_site_label_1
_geom_bond_atom_site_label_2
_geom_bond_distance
_geom_bond_publ_flag
O1 C2 1.215(3) yes
O2 C5 1.223(3) no
O3 C12 1.349(4) no
O3 C9 1.363(3) no
O4 C16 1.365(3) no
O4 C19 1.428(3) no
O5 C24 1.357(3) no
O5 C27 1.417(4) no
N1 C1 1.316(3) yes
N1 C2 1.362(3) yes
N2 C3 1.337(3) yes
N2 C2 1.419(3) yes
N2 N3 1.420(2) ?
N3 C20 1.278(3) yes
C1 C4 1.430(3) yes
C1 C13 1.478(3) no
C3 C4 1.359(3) yes
C3 H3 0.9300 ?
C4 C5 1.498(3) yes
C5 C6 1.470(3) ?
C6 C11 1.381(3) ?
C6 C7 1.395(3) ?
C7 C8 1.363(4) ?
C7 H7 0.9300 ?
C8 C9 1.374(4) ?
C8 H8 0.9300 ?
C9 C10 1.380(4) ?
C10 C11 1.376(4) ?
C10 H10 0.9300 ?
C11 H11 0.9300 ?
C12 H12A 0.9600 ?
C12 H12B 0.9600 ?
C12 H12C 0.9600 ?
C13 C18 1.391(3) ?
C13 C14 1.396(3) ?
C14 C15 1.369(3) ?
C14 H14 0.9300 ?
C15 C16 1.383(3) ?
C15 H15 0.9300 ?
C16 C17 1.388(3) ?
C17 C18 1.380(3) ?
C17 H17 0.9300 ?
C18 H18 0.9300 ?
C19 H19A 0.9600 ?
C19 H19B 0.9600 ?
C19 H19C 0.9600 ?
C20 C21 1.447(3) no
C20 H20 0.9300 ?
C21 C26 1.376(3) ?
C21 C22 1.391(3) ?
C22 C23 1.368(4) ?
C22 H22 0.9300 ?
C23 C24 1.381(4) ?
C23 H23 0.9300 ?
C24 C25 1.370(4) ?
C25 C26 1.382(3) ?
C25 H25 0.9300 ?
C26 H26 0.9300 ?
C27 H27A 0.9600 ?
C27 H27B 0.9600 ?
C27 H27C 0.9600 ?

loop_
_geom_hbond_atom_site_label_D
_geom_hbond_atom_site_label_H
_geom_hbond_atom_site_label_A
_geom_hbond_site_symmetry_A
_geom_hbond_distance_DH
_geom_hbond_distance_HA
_geom_hbond_distance_DA
_geom_hbond_angle_DHA
_geom_hbond_publ_flag
C20 H20 O1 . 0.93 2.34 2.737(3) 105 yes
C11 H11 O4 1_455 0.93 2.60 3.512(3) 166 yes
C3 H3 O2 2_466 0.93 2.54 3.330(3) 143 yes
C15 H15 O2 2_566 0.93 2.64 3.374(3) 136 no

loop_
_geom_torsion_atom_site_label_1
_geom_torsion_atom_site_label_2
_geom_torsion_atom_site_label_3
_geom_torsion_atom_site_label_4
_geom_torsion
_geom_torsion_publ_flag
C3 N2 N3 C20 -135.3(2) yes
C2 N2 N3 C20 51.5(3) ?
C2 N1 C1 C4 0.9(4) ?
C2 N1 C1 C13 -174.3(2) ?
C1 N1 C2 O1 -174.8(3) ?
C1 N1 C2 N2 8.0(3) ?
C3 N2 C2 O1 173.3(2) ?
N3 N2 C2 O1 -13.8(4) ?
C3 N2 C2 N1 -9.4(3) ?
N3 N2 C2 N1 163.5(2) ?
C2 N2 C3 C4 1.6(3) ?
N3 N2 C3 C4 -171.6(2) ?
N2 C3 C4 C1 7.3(3) ?
N2 C3 C4 C5 -173.3(2) ?
N1 C1 C4 C3 -8.8(3) ?
C13 C1 C4 C3 166.1(2) ?
N1 C1 C4 C5 171.9(2) ?
C13 C1 C4 C5 -13.3(4) ?
C3 C4 C5 O2 -41.5(3) ?
C1 C4 C5 O2 137.8(2) ?
C3 C4 C5 C6 137.2(2) yes
C1 C4 C5 C6 -43.5(3) ?
O2 C5 C6 C11 153.8(2) ?
C4 C5 C6 C11 -24.9(3) ?
O2 C5 C6 C7 -27.3(3) ?
C4 C5 C6 C7 154.0(2) yes
C11 C6 C7 C8 2.0(4) ?
C5 C6 C7 C8 -177.0(3) ?
C6 C7 C8 C9 -1.5(5) ?
C12 O3 C9 C8 178.1(3) ?
C12 O3 C9 C10 -2.0(5) ?
C7 C8 C9 O3 179.4(3) ?
C7 C8 C9 C10 -0.5(5) ?
O3 C9 C10 C11 -178.1(3) ?
C8 C9 C10 C11 1.8(5) ?
C9 C10 C11 C6 -1.2(4) ?
C7 C6 C11 C10 -0.6(4) ?
C5 C6 C11 C10 178.3(2) ?
N1 C1 C13 C18 -27.9(3) ?
C4 C1 C13 C18 156.9(2) ?
N1 C1 C13 C14 148.6(2) ?
C4 C1 C13 C14 -26.6(3) ?
C18 C13 C14 C15 -0.7(3) ?
C1 C13 C14 C15 -177.3(2) ?
C13 C14 C15 C16 1.9(3) ?
C19 O4 C16 C15 -171.2(2) ?
C19 O4 C16 C17 8.7(4) ?
C14 C15 C16 O4 178.1(2) ?
C14 C15 C16 C17 -1.8(4) ?
O4 C16 C17 C18 -179.3(2) ?
C15 C16 C17 C18 0.6(4) ?
C16 C17 C18 C13 0.6(4) ?
C14 C13 C18 C17 -0.6(3) ?
C1 C13 C18 C17 176.1(2) ?
N2 N3 C20 C21 -177.2(2) ?
N3 C20 C21 C26 -175.5(2) ?
N3 C20 C21 C22 4.1(4) ?
C26 C21 C22 C23 1.7(4) ?
C20 C21 C22 C23 -177.9(3) ?
C21 C22 C23 C24 -1.0(5) ?
C27 O5 C24 C25 -0.6(4) ?
C27 O5 C24 C23 178.8(3) ?
C22 C23 C24 O5 179.8(3) ?
C22 C23 C24 C25 -0.8(5) ?
O5 C24 C25 C26 -178.7(3) ?
C23 C24 C25 C26 2.0(4) ?
C22 C21 C26 C25 -0.5(4) ?
C20 C21 C26 C25 179.1(2) ?
C24 C25 C26 C21 -1.3(4) ?

loop_
_cod_related_entry_id
_cod_related_entry_database
_cod_related_entry_code
1 ChemSpider 21173573
